data_4503471
loop_
_publ_author_name
'Hu, Sheng'
'Zou, Hua-Hong'
'Zeng, Ming-Hua'
'Wang, Qiang-Xin'
'Liang, Hong'

_publ_section_title
;
 Molecular Packing Variation of Crimpled 2D Layers and 3D Uncommon 65.8
 Topology: Effect of Ligand on the Construction of
 Metal&#x2212;Quinoline-6-carboxylate Polymers
;
_journal_issue 7
_journal_name_full 'Crystal Growth &amp; Design'
_journal_page_first 2346
_journal_paper_doi 10.1021/cg701153z
_journal_volume 8
_journal_year 2008
_chemical_formula_sum 'C10 H7 N O3 Zn'
_chemical_formula_weight 254.54
_chemical_name_systematic
; 
 ? 
;
_space_group_IT_number 33
_symmetry_cell_setting triclinic
_symmetry_space_group_name_Hall 'P 2c -2n'
_symmetry_space_group_name_H-M 'P n a 21'
_atom_sites_solution_hydrogens geom
_atom_sites_solution_primary direct
_atom_sites_solution_secondary difmap
_audit_creation_method SHELXL-97
_cell_angle_alpha 90.00
_cell_angle_beta 90.00
_cell_angle_gamma 90.00
_cell_formula_units_Z 4
_cell_length_a 10.790(6)
_cell_length_b 17.585(10)
_cell_length_c 5.148(3)
_cell_measurement_temperature 293(2)
_cell_volume 976.8(10)
_computing_structure_refinement 'SHELXL-97 (Sheldrick, 1997)'
_computing_structure_solution 'SHELXS-97 (Sheldrick, 1990)'
_diffrn_ambient_temperature 293(2)
_diffrn_measured_fraction_theta_full 0.998
_diffrn_measured_fraction_theta_max 0.998
_diffrn_radiation_monochromator graphite
_diffrn_radiation_source 'fine-focus sealed tube'
_diffrn_radiation_type MoK\a
_diffrn_radiation_wavelength 0.71073
_diffrn_reflns_av_R_equivalents 0.0273
_diffrn_reflns_av_sigmaI/netI 0.0299
_diffrn_reflns_limit_h_max 12
_diffrn_reflns_limit_h_min -13
_diffrn_reflns_limit_k_max 21
_diffrn_reflns_limit_k_min -19
_diffrn_reflns_limit_l_max 6
_diffrn_reflns_limit_l_min -5
_diffrn_reflns_number 4901
_diffrn_reflns_theta_full 25.97
_diffrn_reflns_theta_max 25.97
_diffrn_reflns_theta_min 2.21
_exptl_absorpt_coefficient_mu 2.496
_exptl_absorpt_correction_T_max 0.5213
_exptl_absorpt_correction_T_min 0.3067
_exptl_crystal_density_diffrn 1.731
_exptl_crystal_density_method 'not measured'
_exptl_crystal_F_000 512
_exptl_crystal_size_max 0.62
_exptl_crystal_size_mid 0.50
_exptl_crystal_size_min 0.30
_refine_diff_density_max 0.202
_refine_diff_density_min -0.455
_refine_diff_density_rms 0.071
_refine_ls_abs_structure_details 'Flack H D (1983), Acta Cryst. A39, 876-881'
_refine_ls_abs_structure_Flack 0.005(13)
_refine_ls_extinction_method none
_refine_ls_goodness_of_fit_ref 1.071
_refine_ls_hydrogen_treatment mixed
_refine_ls_matrix_type full
_refine_ls_number_parameters 136
_refine_ls_number_reflns 1727
_refine_ls_number_restraints 1
_refine_ls_restrained_S_all 1.071
_refine_ls_R_factor_all 0.0231
_refine_ls_R_factor_gt 0.0213
_refine_ls_shift/su_max 0.002
_refine_ls_shift/su_mean 0.000
_refine_ls_structure_factor_coef Fsqd
_refine_ls_weighting_details 'calc w=1/[\s^2^(Fo^2^)+(0.0289P)^2^+0.0000P] where P=(Fo^2^+2Fc^2^)/3'
_refine_ls_weighting_scheme calc
_refine_ls_wR_factor_gt 0.0506
_refine_ls_wR_factor_ref 0.0513
_reflns_number_gt 1628
_reflns_number_total 1727
_reflns_threshold_expression >2sigma(I)
_cod_data_source_file cg701153z-file004.cif
_cod_data_source_block zn
_cod_depositor_comments
;
The following automatic conversions were performed:

'_symmetry_cell_setting' value 'Triclinic' changed to 'triclinic'
according to /home/saulius/struct/CIF-dictionaries/cif_core.dic
dictionary named 'cif_core.dic' version 2.4.1 from 2010-06-29.

Automatic conversion script
Id: cif_fix_values 1715 2011-07-08 13:25:40Z adriana 
;
_cod_original_sg_symbol_H-M P-1
_cod_database_code 4503471

loop_
_symmetry_equiv_pos_as_xyz
'x, y, z'
'-x, -y, z+1/2'
'x+1/2, -y+1/2, z'
'-x+1/2, y+1/2, z+1/2'

loop_
_atom_site_label
_atom_site_type_symbol
_atom_site_fract_x
_atom_site_fract_y
_atom_site_fract_z
_atom_site_U_iso_or_equiv
_atom_site_adp_type
_atom_site_occupancy
_atom_site_symmetry_multiplicity
_atom_site_calc_flag
_atom_site_refinement_flags
Zn1 Zn 0.098842(19) 0.516726(12) 0.41913(9) 0.02340(9) Uani 1 1 d .
O1 O 0.22609(19) 0.13903(11) 0.9955(4) 0.0548(8) Uani 1 1 d .
O2 O 0.37711(15) 0.11113(9) 0.7200(4) 0.0313(4) Uani 1 1 d .
O3 O -0.04733(18) 0.46992(10) 0.2694(3) 0.0341(4) Uani 1 1 d .
H3A H -0.0854 0.4357 0.3542 0.041 Uiso 1 1 d R
N1 N 0.24916(18) 0.44779(11) 0.3436(4) 0.0290(5) Uani 1 1 d .
C1 C 0.3718(2) 0.25662(13) 0.5088(6) 0.0333(7) Uani 1 1 d .
H1 H 0.4352 0.2238 0.4599 0.040 Uiso 1 1 calc R
C2 C 0.2883(2) 0.23401(12) 0.6908(5) 0.0291(5) Uani 1 1 d .
C3 C 0.1918(2) 0.28392(14) 0.7635(5) 0.0383(7) Uani 1 1 d .
H3 H 0.1354 0.2689 0.8902 0.046 Uiso 1 1 calc R
C4 C 0.1801(2) 0.35368(14) 0.6509(6) 0.0369(7) Uani 1 1 d .
H4 H 0.1160 0.3857 0.7020 0.044 Uiso 1 1 calc R
C5 C 0.3303(3) 0.46942(14) 0.1671(6) 0.0367(7) Uani 1 1 d .
H5 H 0.3185 0.5160 0.0853 0.044 Uiso 1 1 calc R
C6 C 0.4332(3) 0.42580(17) 0.0968(7) 0.0473(8) Uani 1 1 d .
H6 H 0.4898 0.4441 -0.0243 0.057 Uiso 1 1 calc R
C7 C 0.4499(3) 0.35593(15) 0.2079(7) 0.0437(7) Uani 1 1 d .
H7 H 0.5177 0.3262 0.1620 0.052 Uiso 1 1 calc R
C8 C 0.3636(2) 0.32918(12) 0.3929(7) 0.0301(6) Uani 1 1 d .
C9 C 0.26389(19) 0.37786(12) 0.4578(6) 0.0275(6) Uani 1 1 d .
C10 C 0.2953(2) 0.15614(13) 0.8151(5) 0.0290(6) Uani 1 1 d .

loop_
_atom_site_aniso_label
_atom_site_aniso_U_11
_atom_site_aniso_U_22
_atom_site_aniso_U_33
_atom_site_aniso_U_23
_atom_site_aniso_U_13
_atom_site_aniso_U_12
Zn1 0.02305(14) 0.01898(14) 0.02817(14) 0.00418(16) -0.00003(17) 0.00018(8)
O1 0.0535(12) 0.0368(10) 0.074(2) 0.0240(10) 0.0368(12) 0.0147(9)
O2 0.0347(9) 0.0218(8) 0.0373(11) 0.0062(8) 0.0081(8) 0.0085(7)
O3 0.0348(10) 0.0366(9) 0.0309(11) 0.0091(8) -0.0063(8) -0.0161(8)
N1 0.0268(10) 0.0210(9) 0.0393(13) 0.0047(8) 0.0057(8) 0.0017(8)
C1 0.0284(12) 0.0244(12) 0.0471(18) 0.0047(11) 0.0108(11) 0.0075(10)
C2 0.0267(12) 0.0214(11) 0.0393(14) 0.0048(10) 0.0048(12) 0.0030(10)
C3 0.0305(13) 0.0288(13) 0.056(2) 0.0148(12) 0.0200(13) 0.0073(11)
C4 0.0279(13) 0.0278(12) 0.0550(19) 0.0133(13) 0.0173(13) 0.0124(11)
C5 0.0372(16) 0.0272(12) 0.0457(17) 0.0109(12) 0.0104(13) 0.0017(11)
C6 0.0445(15) 0.0363(15) 0.061(2) 0.0120(14) 0.0288(15) 0.0014(13)
C7 0.0368(14) 0.0347(14) 0.0596(19) 0.0091(14) 0.0271(15) 0.0098(12)
C8 0.0258(11) 0.0255(11) 0.0390(17) 0.0051(14) 0.0091(14) 0.0030(9)
C9 0.0215(10) 0.0231(10) 0.0378(18) 0.0042(11) 0.0027(11) 0.0009(8)
C10 0.0265(13) 0.0203(12) 0.0401(14) 0.0060(10) 0.0029(11) 0.0042(10)

loop_
_atom_type_symbol
_atom_type_description
_atom_type_scat_dispersion_real
_atom_type_scat_dispersion_imag
_atom_type_scat_source
C C 0.0033 0.0016 'International Tables Vol C Tables 4.2.6.8 and 6.1.1.4'
H H 0.0000 0.0000 'International Tables Vol C Tables 4.2.6.8 and 6.1.1.4'
N N 0.0061 0.0033 'International Tables Vol C Tables 4.2.6.8 and 6.1.1.4'
O O 0.0106 0.0060 'International Tables Vol C Tables 4.2.6.8 and 6.1.1.4'
Zn Zn 0.2839 1.4301 'International Tables Vol C Tables 4.2.6.8 and 6.1.1.4'

loop_
_geom_angle_atom_site_label_1
_geom_angle_atom_site_label_2
_geom_angle_atom_site_label_3
_geom_angle
_geom_angle_site_symmetry_1
_geom_angle_site_symmetry_3
O3 Zn1 O3 101.05(6) 2_565 .
O3 Zn1 O2 115.36(8) 2_565 4_554
O3 Zn1 O2 104.97(8) . 4_554
O3 Zn1 N1 118.77(9) 2_565 .
O3 Zn1 N1 108.38(10) . .
O2 Zn1 N1 107.10(8) 4_554 .
C10 O2 Zn1 114.36(16) . 4_545
Zn1 O3 Zn1 124.22(9) 2_564 .
Zn1 O3 H3A 115.7 2_564 .
Zn1 O3 H3A 119.4 . .
C5 N1 C9 118.5(2) . .
C5 N1 Zn1 118.87(16) . .
C9 N1 Zn1 122.50(15) . .
C2 C1 C8 121.0(2) . .
C2 C1 H1 119.5 . .
C8 C1 H1 119.5 . .
C1 C2 C3 119.3(2) . .
C1 C2 C10 121.6(2) . .
C3 C2 C10 119.1(2) . .
C4 C3 C2 121.0(2) . .
C4 C3 H3 119.5 . .
C2 C3 H3 119.5 . .
C3 C4 C9 120.8(2) . .
C3 C4 H4 119.6 . .
C9 C4 H4 119.6 . .
N1 C5 C6 123.2(2) . .
N1 C5 H5 118.4 . .
C6 C5 H5 118.4 . .
C7 C6 C5 119.3(3) . .
C7 C6 H6 120.3 . .
C5 C6 H6 120.3 . .
C6 C7 C8 119.6(2) . .
C6 C7 H7 120.2 . .
C8 C7 H7 120.2 . .
C1 C8 C7 123.0(2) . .
C1 C8 C9 119.7(2) . .
C7 C8 C9 117.3(2) . .
N1 C9 C4 119.86(19) . .
N1 C9 C8 122.0(2) . .
C4 C9 C8 118.2(2) . .
O1 C10 O2 123.7(2) . .
O1 C10 C2 120.7(2) . .
O2 C10 C2 115.6(2) . .

loop_
_geom_bond_atom_site_label_1
_geom_bond_atom_site_label_2
_geom_bond_distance
_geom_bond_site_symmetry_2
Zn1 O3 1.902(2) 2_565
Zn1 O3 1.9389(19) .
Zn1 O2 1.9683(18) 4_554
Zn1 N1 2.062(2) .
O1 C10 1.229(3) .
O2 C10 1.283(3) .
O2 Zn1 1.9683(18) 4_545
O3 Zn1 1.902(2) 2_564
O3 H3A 0.8499 .
N1 C5 1.318(3) .
N1 C9 1.372(3) .
C1 C2 1.359(4) .
C1 C8 1.411(3) .
C1 H1 0.9300 .
C2 C3 1.412(3) .
C2 C10 1.513(3) .
C3 C4 1.363(3) .
C3 H3 0.9300 .
C4 C9 1.410(4) .
C4 H4 0.9300 .
C5 C6 1.397(4) .
C5 H5 0.9300 .
C6 C7 1.367(4) .
C6 H6 0.9300 .
C7 C8 1.413(4) .
C7 H7 0.9300 .
C8 C9 1.415(3) .

loop_
_geom_hbond_atom_site_label_D
_geom_hbond_atom_site_label_H
_geom_hbond_atom_site_label_A
_geom_hbond_distance_DH
_geom_hbond_distance_HA
_geom_hbond_distance_DA
_geom_hbond_angle_DHA
_geom_hbond_site_symmetry_A
O3 H3A O2 0.85 2.09 2.842(3) 146.5 3_455
C4 H4 O2 0.93 2.58 3.346(3) 140.0 3_455
C7 H7 O1 0.93 2.48 3.175(4) 131.4 3_554

loop_
_geom_torsion_atom_site_label_1
_geom_torsion_atom_site_label_2
_geom_torsion_atom_site_label_3
_geom_torsion_atom_site_label_4
_geom_torsion
_geom_torsion_site_symmetry_1
_geom_torsion_site_symmetry_4
O3 Zn1 O3 Zn1 148.34(16) 2_565 2_564
O2 Zn1 O3 Zn1 28.09(14) 4_554 2_564
N1 Zn1 O3 Zn1 -86.09(13) . 2_564
O3 Zn1 N1 C5 -139.1(2) 2_565 .
O3 Zn1 N1 C5 106.5(2) . .
O2 Zn1 N1 C5 -6.2(2) 4_554 .
O3 Zn1 N1 C9 45.3(2) 2_565 .
O3 Zn1 N1 C9 -69.1(2) . .
O2 Zn1 N1 C9 178.13(19) 4_554 .
C8 C1 C2 C3 0.3(4) . .
C8 C1 C2 C10 179.4(3) . .
C1 C2 C3 C4 1.1(4) . .
C10 C2 C3 C4 -178.1(3) . .
C2 C3 C4 C9 0.2(5) . .
C9 N1 C5 C6 -2.3(4) . .
Zn1 N1 C5 C6 -178.2(2) . .
N1 C5 C6 C7 2.3(5) . .
C5 C6 C7 C8 -0.4(5) . .
C2 C1 C8 C7 178.3(3) . .
C2 C1 C8 C9 -3.0(4) . .
C6 C7 C8 C1 177.5(3) . .
C6 C7 C8 C9 -1.2(5) . .
C5 N1 C9 C4 178.8(3) . .
Zn1 N1 C9 C4 -5.6(4) . .
C5 N1 C9 C8 0.5(4) . .
Zn1 N1 C9 C8 176.2(2) . .
C3 C4 C9 N1 178.9(3) . .
C3 C4 C9 C8 -2.8(4) . .
C1 C8 C9 N1 -177.6(3) . .
C7 C8 C9 N1 1.2(4) . .
C1 C8 C9 C4 4.1(4) . .
C7 C8 C9 C4 -177.1(3) . .
Zn1 O2 C10 O1 -8.6(3) 4_545 .
Zn1 O2 C10 C2 171.10(17) 4_545 .
C1 C2 C10 O1 173.5(3) . .
C3 C2 C10 O1 -7.4(4) . .
C1 C2 C10 O2 -6.2(4) . .
C3 C2 C10 O2 172.9(2) . .
